data_7227815
loop_
_publ_author_name
'Akune, Yoko'
'Hirosawa, Risa'
'Endo, Natsuko'
'Hatano, Sayumi'
'Hosokai, Takuya'
'Sato, Hiroyasu'
'Matsumoto, Shinya'

_publ_section_title
;
 Tuning of fluorescence efficiency via local modification of the crystal
 structure by benzyl groups in polymorphs of a pyrazine dye
;
_journal_issue 14
_journal_name_full CrystEngComm
_journal_page_first 1947
_journal_paper_doi 10.1039/C7CE00164A
_journal_volume 19
_journal_year 2017
_chemical_formula_moiety 'C34 H24 Cl4 N6'
_chemical_formula_sum 'C34 H24 Cl4 N6'
_chemical_formula_weight 658.42
_space_group_crystal_system monoclinic
_space_group_IT_number 14
_space_group_name_Hall '-P 2ybc'
_space_group_name_H-M_alt 'P 1 21/c 1'
_symmetry_space_group_name_Hall '-P 2ybc'
_symmetry_space_group_name_H-M 'P 1 21/c 1'
_atom_sites_solution_hydrogens geom
_atom_sites_solution_primary direct
_atom_sites_solution_secondary difmap
_audit_update_record
;
2017-01-05 deposited with the CCDC.
2017-03-08 downloaded from the CCDC.
;
_cell_angle_alpha 90.0000
_cell_angle_beta 93.267(3)
_cell_angle_gamma 90.0000
_cell_formula_units_Z 2
_cell_length_a 4.70709(16)
_cell_length_b 26.1213(12)
_cell_length_c 12.1528(5)
_cell_measurement_reflns_used 3660
_cell_measurement_temperature 93
_cell_measurement_theta_max 74.36
_cell_measurement_theta_min 3.37
_cell_volume 1491.82(11)
_computing_cell_refinement 'CrysAlisPro 1.171.39.7e (Rigaku OD, 2015)'
_computing_data_collection 'CrysAlisPro 1.171.39.7e (Rigaku OD, 2015)'
_computing_data_reduction 'CrysAlisPro 1.171.39.7e (Rigaku OD, 2015)'
_computing_molecular_graphics 'CrystalStructure 4.2'
_computing_publication_material 'CrystalStructure 4.2 (Rigaku, 2015)'
_computing_structure_refinement 'SHELXL Version 2014/7 (Sheldrick, 2008)'
_computing_structure_solution 'SHELXT Version 2014/4 (Sheldrick, 2014)'
_diffrn_ambient_temperature 93
_diffrn_detector_area_resol_mean 5.811
_diffrn_measured_fraction_theta_full 0.999
_diffrn_measured_fraction_theta_max 0.975
_diffrn_measurement_device_type 'Rigaku XtaLAB P200'
_diffrn_measurement_method \w
_diffrn_radiation_type 'Cu K\a'
_diffrn_radiation_wavelength 1.54187
_diffrn_reflns_av_R_equivalents 0.0463
_diffrn_reflns_Laue_measured_fraction_full 0.999
_diffrn_reflns_Laue_measured_fraction_max 0.975
_diffrn_reflns_limit_h_max 4
_diffrn_reflns_limit_h_min -5
_diffrn_reflns_limit_k_max 25
_diffrn_reflns_limit_k_min -32
_diffrn_reflns_limit_l_max 14
_diffrn_reflns_limit_l_min -15
_diffrn_reflns_number 8347
_diffrn_reflns_point_group_measured_fraction_full 0.999
_diffrn_reflns_point_group_measured_fraction_max 0.975
_diffrn_reflns_theta_full 67.687
_diffrn_reflns_theta_max 74.625
_diffrn_reflns_theta_min 3.384
_diffrn_standards_number 0
_exptl_absorpt_coefficient_mu 3.897
_exptl_absorpt_correction_T_max 0.936
_exptl_absorpt_correction_T_min 0.392
_exptl_absorpt_correction_type multi-scan
_exptl_absorpt_process_details
;
CrysAlisPro 1.171.39.7e (Rigaku Oxford Diffraction, 2015)
Empirical absorption correction using spherical harmonics,
 implemented in SCALE3 ABSPACK scaling algorithm.
;
_exptl_crystal_colour red
_exptl_crystal_density_diffrn 1.466
_exptl_crystal_density_method 'not measured'
_exptl_crystal_description needle
_exptl_crystal_F_000 676.00
_exptl_crystal_size_max 0.311
_exptl_crystal_size_mid 0.030
_exptl_crystal_size_min 0.017
_refine_diff_density_max 0.40
_refine_diff_density_min -0.43
_refine_ls_extinction_method none
_refine_ls_goodness_of_fit_ref 1.096
_refine_ls_hydrogen_treatment constr
_refine_ls_number_parameters 199
_refine_ls_number_reflns 2970
_refine_ls_number_restraints 0
_refine_ls_R_factor_all 0.0667
_refine_ls_R_factor_gt 0.0567
_refine_ls_shift/su_max 0.001
_refine_ls_structure_factor_coef Fsqd
_refine_ls_weighting_details 'w = 1/[\s^2^(Fo^2^)+(0.1250P)^2^+0.0928P] where P=(Fo^2^+2Fc^2^)/3'
_refine_ls_weighting_scheme calc
_refine_ls_wR_factor_gt 0.1651
_refine_ls_wR_factor_ref 0.1793
_reflns_Friedel_coverage 0.000
_reflns_number_gt 2405
_reflns_number_total 2970
_reflns_threshold_expression F^2^>2.0\s(F^2^)
_cod_data_source_file c7ce00164a2.cif
_cod_data_source_block AI
_cod_depositor_comments 'Adding full bibliography for 7227814--7227815.cif.'
_cod_database_code 7227815

loop_
_space_group_symop_id
_space_group_symop_operation_xyz
1 +X,+Y,+Z
2 -X,1/2+Y,1/2-Z
3 -X,-Y,-Z
4 +X,-1/2-Y,-1/2+Z

loop_
_atom_site_label
_atom_site_type_symbol
_atom_site_fract_x
_atom_site_fract_y
_atom_site_fract_z
_atom_site_U_iso_or_equiv
_atom_site_adp_type
_atom_site_occupancy
_atom_site_site_symmetry_order
_atom_site_calc_flag
_atom_site_refinement_flags_posn
_atom_site_refinement_flags_adp
Cl1 Cl 1.33286(13) 0.75738(3) 0.29993(6) 0.0447(3) Uani 1 1 d . .
Cl2 Cl 0.32808(17) 0.60507(4) 1.13734(6) 0.0585(3) Uani 1 1 d . .
N1 N 0.3825(4) 0.54729(8) 0.47903(17) 0.0301(5) Uani 1 1 d . .
N2 N -0.1275(5) 0.53148(9) 0.2847(2) 0.0394(5) Uani 1 1 d . .
N3 N 0.6751(4) 0.58841(8) 0.60982(18) 0.0294(5) Uani 1 1 d . .
C1 C 0.2904(5) 0.50614(10) 0.4238(2) 0.0296(5) Uani 1 1 d . .
C2 C 0.5956(5) 0.54359(9) 0.5575(2) 0.0282(5) Uani 1 1 d . .
C3 C 0.0576(5) 0.51863(9) 0.3444(2) 0.0309(5) Uani 1 1 d . .
C4 C 0.5417(5) 0.63727(9) 0.5765(2) 0.0296(5) Uani 1 1 d . .
H4A H 0.4976 0.6569 0.6430 0.036 Uiso 1 1 calc R U
H4B H 0.3606 0.6305 0.5335 0.036 Uiso 1 1 calc R U
C5 C 0.7357(5) 0.66873(9) 0.5073(2) 0.0300(5) Uani 1 1 d . .
C6 C 0.7818(5) 0.65337(10) 0.4000(2) 0.0335(5) Uani 1 1 d . .
H6 H 0.6861 0.6240 0.3703 0.040 Uiso 1 1 calc R U
C7 C 0.9645(5) 0.68014(11) 0.3361(2) 0.0363(6) Uani 1 1 d . .
H7 H 0.9949 0.6694 0.2631 0.044 Uiso 1 1 calc R U
C8 C 1.1032(5) 0.72310(10) 0.3804(2) 0.0353(6) Uani 1 1 d . .
C9 C 1.0628(6) 0.73929(10) 0.4864(2) 0.0351(6) Uani 1 1 d . .
H9 H 1.1601 0.7685 0.5160 0.042 Uiso 1 1 calc R U
C10 C 0.8756(5) 0.71179(10) 0.5492(2) 0.0326(5) Uani 1 1 d . .
H10 H 0.8436 0.7228 0.6220 0.039 Uiso 1 1 calc R U
C11 C 0.8852(5) 0.59285(10) 0.7035(2) 0.0312(5) Uani 1 1 d . .
H11A H 1.0003 0.6241 0.6945 0.037 Uiso 1 1 calc R U
H11B H 1.0152 0.5631 0.7037 0.037 Uiso 1 1 calc R U
C12 C 0.7473(5) 0.59528(9) 0.8128(2) 0.0314(5) Uani 1 1 d . .
C13 C 0.8006(6) 0.63628(11) 0.8840(2) 0.0383(6) Uani 1 1 d . .
H13 H 0.9257 0.6627 0.8635 0.046 Uiso 1 1 calc R U
C14 C 0.6748(6) 0.63934(12) 0.9841(2) 0.0438(7) Uani 1 1 d . .
H14 H 0.7156 0.6672 1.0326 0.053 Uiso 1 1 calc R U
C15 C 0.4891(6) 0.60118(12) 1.0123(2) 0.0417(7) Uani 1 1 d . .
C16 C 0.4279(6) 0.56033(11) 0.9427(2) 0.0406(6) Uani 1 1 d . .
H16 H 0.2976 0.5346 0.9626 0.049 Uiso 1 1 calc R U
C17 C 0.5580(5) 0.55719(10) 0.8439(2) 0.0362(6) Uani 1 1 d . .
H17 H 0.5187 0.5289 0.7964 0.043 Uiso 1 1 calc R U

loop_
_atom_site_aniso_label
_atom_site_aniso_U_11
_atom_site_aniso_U_22
_atom_site_aniso_U_33
_atom_site_aniso_U_23
_atom_site_aniso_U_13
_atom_site_aniso_U_12
Cl1 0.0314(4) 0.0487(5) 0.0545(5) 0.0184(3) 0.0063(3) 0.0019(2)
Cl2 0.0536(5) 0.0849(6) 0.0376(4) 0.0065(4) 0.0087(3) 0.0233(4)
N1 0.0243(9) 0.0326(11) 0.0333(11) -0.0009(8) 0.0014(7) -0.0006(7)
N2 0.0361(11) 0.0322(12) 0.0488(13) -0.0010(10) -0.0068(10) 0.0009(9)
N3 0.0274(9) 0.0251(10) 0.0354(11) -0.0024(8) -0.0023(8) -0.0004(7)
C1 0.0242(10) 0.0322(12) 0.0322(12) -0.0013(10) 0.0013(8) 0.0000(9)
C2 0.0220(10) 0.0300(12) 0.0327(13) -0.0001(10) 0.0023(8) 0.0002(8)
C3 0.0284(11) 0.0254(11) 0.0388(13) -0.0034(10) 0.0002(9) 0.0006(9)
C4 0.0256(10) 0.0274(12) 0.0358(13) -0.0039(10) 0.0015(9) 0.0010(8)
C5 0.0259(11) 0.0286(12) 0.0350(13) 0.0017(10) -0.0030(9) 0.0029(9)
C6 0.0311(12) 0.0294(12) 0.0399(14) 0.0004(11) -0.0008(9) 0.0002(9)
C7 0.0344(13) 0.0393(14) 0.0353(14) 0.0030(11) 0.0022(10) 0.0078(10)
C8 0.0241(11) 0.0372(14) 0.0445(15) 0.0107(12) 0.0013(9) 0.0036(9)
C9 0.0320(12) 0.0295(13) 0.0430(15) 0.0028(10) -0.0045(10) -0.0003(9)
C10 0.0313(12) 0.0304(12) 0.0360(13) -0.0015(10) -0.0003(9) 0.0002(9)
C11 0.0246(11) 0.0299(12) 0.0386(14) -0.0014(10) -0.0027(9) -0.0021(9)
C12 0.0261(11) 0.0298(13) 0.0378(14) 0.0007(10) -0.0029(9) 0.0003(9)
C13 0.0387(13) 0.0316(13) 0.0442(15) -0.0002(11) -0.0001(11) -0.0045(10)
C14 0.0473(15) 0.0441(16) 0.0394(15) -0.0070(12) -0.0038(12) 0.0054(12)
C15 0.0368(14) 0.0528(17) 0.0354(15) 0.0036(12) 0.0020(11) 0.0133(12)
C16 0.0339(12) 0.0430(15) 0.0451(16) 0.0083(12) 0.0029(10) 0.0034(11)
C17 0.0333(12) 0.0331(13) 0.0420(15) -0.0005(11) 0.0004(10) -0.0011(10)

loop_
_atom_type_symbol
_atom_type_description
_atom_type_scat_dispersion_real
_atom_type_scat_dispersion_imag
_atom_type_scat_source
C C 0.0181 0.0091
;
International Tables for Crystallography
(Vol. C, Tables 4.2.6.8 and 6.1.1.4)
;
H H 0.0000 0.0000
;
International Tables for Crystallography
(Vol. C, Table 6.1.1.4)
;
Cl Cl 0.3639 0.7018
;
International Tables for Crystallography
(Vol. C, Tables 4.2.6.8 and 6.1.1.4)
;
N N 0.0311 0.0180
;
International Tables for Crystallography
(Vol. C, Tables 4.2.6.8 and 6.1.1.4)
;

loop_
_geom_angle_atom_site_label_1
_geom_angle_atom_site_label_2
_geom_angle_atom_site_label_3
_geom_angle
_geom_angle_site_symmetry_1
_geom_angle_site_symmetry_3
C1 N1 C2 120.6(2) . .
C2 N3 C4 120.78(19) . .
C2 N3 C11 125.4(2) . .
C4 N3 C11 113.79(19) . .
N1 C1 C2 123.4(2) . 3_666
N1 C1 C3 111.4(2) . .
C2 C1 C3 125.1(2) 3_666 .
N1 C2 N3 116.0(2) . .
N1 C2 C1 116.0(2) . 3_666
N3 C2 C1 128.0(2) . 3_666
N2 C3 C1 175.7(3) . .
N3 C4 C5 111.22(19) . .
N3 C4 H4A 109.4 . .
C5 C4 H4A 109.4 . .
N3 C4 H4B 109.4 . .
C5 C4 H4B 109.4 . .
H4A C4 H4B 108.0 . .
C10 C5 C6 118.8(2) . .
C10 C5 C4 121.6(2) . .
C6 C5 C4 119.6(2) . .
C7 C6 C5 121.0(2) . .
C7 C6 H6 119.5 . .
C5 C6 H6 119.5 . .
C6 C7 C8 119.0(2) . .
C6 C7 H7 120.5 . .
C8 C7 H7 120.5 . .
C9 C8 C7 121.4(2) . .
C9 C8 Cl1 119.3(2) . .
C7 C8 Cl1 119.3(2) . .
C8 C9 C10 118.5(2) . .
C8 C9 H9 120.7 . .
C10 C9 H9 120.7 . .
C5 C10 C9 121.2(2) . .
C5 C10 H10 119.4 . .
C9 C10 H10 119.4 . .
N3 C11 C12 112.35(19) . .
N3 C11 H11A 109.1 . .
C12 C11 H11A 109.1 . .
N3 C11 H11B 109.1 . .
C12 C11 H11B 109.1 . .
H11A C11 H11B 107.9 . .
C13 C12 C17 118.3(3) . .
C13 C12 C11 120.5(2) . .
C17 C12 C11 121.2(2) . .
C14 C13 C12 121.3(3) . .
C14 C13 H13 119.3 . .
C12 C13 H13 119.3 . .
C15 C14 C13 118.9(3) . .
C15 C14 H14 120.5 . .
C13 C14 H14 120.5 . .
C16 C15 C14 121.2(3) . .
C16 C15 Cl2 119.6(2) . .
C14 C15 Cl2 119.2(2) . .
C17 C16 C15 119.4(3) . .
C17 C16 H16 120.3 . .
C15 C16 H16 120.3 . .
C16 C17 C12 120.8(3) . .
C16 C17 H17 119.6 . .
C12 C17 H17 119.6 . .

loop_
_geom_bond_atom_site_label_1
_geom_bond_atom_site_label_2
_geom_bond_distance
_geom_bond_site_symmetry_2
Cl1 C8 1.745(3) .
Cl2 C15 1.740(3) .
N1 C1 1.327(3) .
N1 C2 1.348(3) .
N2 C3 1.151(3) .
N3 C2 1.374(3) .
N3 C4 1.469(3) .
N3 C11 1.470(3) .
C1 C2 1.419(3) 3_666
C1 C3 1.455(3) .
C2 C1 1.419(3) 3_666
C4 C5 1.518(3) .
C4 H4A 0.9900 .
C4 H4B 0.9900 .
C5 C10 1.386(4) .
C5 C6 1.393(4) .
C6 C7 1.381(4) .
C6 H6 0.9500 .
C7 C8 1.391(4) .
C7 H7 0.9500 .
C8 C9 1.380(4) .
C9 C10 1.397(4) .
C9 H9 0.9500 .
C10 H10 0.9500 .
C11 C12 1.512(4) .
C11 H11A 0.9900 .
C11 H11B 0.9900 .
C12 C13 1.390(4) .
C12 C17 1.402(4) .
C13 C14 1.386(4) .
C13 H13 0.9500 .
C14 C15 1.381(5) .
C14 H14 0.9500 .
C15 C16 1.382(4) .
C16 C17 1.381(4) .
C16 H16 0.9500 .
C17 H17 0.9500 .

loop_
_geom_torsion_atom_site_label_1
_geom_torsion_atom_site_label_2
_geom_torsion_atom_site_label_3
_geom_torsion_atom_site_label_4
_geom_torsion
_geom_torsion_site_symmetry_4
C2 N1 C1 C2 0.2(4) 3_666
C2 N1 C1 C3 179.2(2) .
C1 N1 C2 N3 180.0(2) .
C1 N1 C2 C1 -0.1(4) 3_666
C4 N3 C2 N1 -2.9(3) .
C11 N3 C2 N1 174.8(2) .
C4 N3 C2 C1 177.2(2) 3_666
C11 N3 C2 C1 -5.0(4) 3_666
C2 N3 C4 C5 -102.8(2) .
C11 N3 C4 C5 79.3(3) .
N3 C4 C5 C10 -106.6(2) .
N3 C4 C5 C6 71.5(3) .
C10 C5 C6 C7 0.4(4) .
C4 C5 C6 C7 -177.8(2) .
C5 C6 C7 C8 -0.1(4) .
C6 C7 C8 C9 0.2(4) .
C6 C7 C8 Cl1 -179.62(19) .
C7 C8 C9 C10 -0.6(4) .
Cl1 C8 C9 C10 179.22(18) .
C6 C5 C10 C9 -0.8(4) .
C4 C5 C10 C9 177.3(2) .
C8 C9 C10 C5 0.9(4) .
C2 N3 C11 C12 -97.8(3) .
C4 N3 C11 C12 80.1(3) .
N3 C11 C12 C13 -123.5(2) .
N3 C11 C12 C17 55.0(3) .
C17 C12 C13 C14 1.1(4) .
C11 C12 C13 C14 179.6(2) .
C12 C13 C14 C15 -1.2(4) .
C13 C14 C15 C16 0.1(4) .
C13 C14 C15 Cl2 -179.5(2) .
C14 C15 C16 C17 0.9(4) .
Cl2 C15 C16 C17 -179.5(2) .
C15 C16 C17 C12 -1.0(4) .
C13 C12 C17 C16 0.0(4) .
C11 C12 C17 C16 -178.5(2) .
